data_2230360
loop_
_publ_author_name
'Yang, Yan-Yan'
'Song, Yu'
'Liu, Li-Ye'
'Qu, Xiao-Shu'

_publ_section_title
;
 Tris(morpholinium)
 hexa-\m~3~-hydroxido-hexa-\m~2~-oxido-dodecaoxidohexamolybdenum(VI)chromate(III)
 tetrahydrate
;
_journal_coeditor_code HY2428
_journal_issue 6
_journal_name_full 'Acta Crystallographica Section E'
_journal_page_first m776
_journal_paper_doi 10.1107/S1600536811018149
_journal_volume 67
_journal_year 2011
_chemical_formula_iupac '(C4 H10 N O)3 [H6 Cr Mo6 O24], 4H2 O'
_chemical_formula_moiety '3(C4 H10 N O +), Cr H6 Mo6 O24 3-, 4(H2 O)'
_chemical_formula_sum 'C12 H44 Cr Mo6 N3 O31'
_chemical_formula_weight 1354.14
_chemical_name_systematic
;
Tris(morpholinium) hexa-\m~3~-hydroxido-hexa-\m~2~-oxido-
dodecaoxidohexamolybdenum(VI)chromate(III) tetrahydrate
;
_space_group_IT_number 2
_symmetry_cell_setting triclinic
_symmetry_space_group_name_Hall '-P 1'
_symmetry_space_group_name_H-M 'P -1'
_atom_sites_solution_hydrogens geom
_atom_sites_solution_primary direct
_atom_sites_solution_secondary difmap
_audit_creation_method SHELXL-97
_cell_angle_alpha 110.3920(10)
_cell_angle_beta 102.9210(10)
_cell_angle_gamma 90.6350(10)
_cell_formula_units_Z 1
_cell_length_a 7.9474(4)
_cell_length_b 9.9654(5)
_cell_length_c 13.7404(7)
_cell_measurement_reflns_used 3855
_cell_measurement_temperature 296(2)
_cell_measurement_theta_max 26.09
_cell_measurement_theta_min 2.75
_cell_volume 989.47(9)
_computing_cell_refinement 'SAINT (Bruker, 2007)'
_computing_data_collection 'SMART (Bruker, 2007)'
_computing_data_reduction 'SAINT (Bruker, 2007)'
_computing_molecular_graphics 'SHELXTL (Sheldrick, 2008)'
_computing_publication_material 'SHELXTL (Sheldrick, 2008)'
_computing_structure_refinement 'SHELXTL (Sheldrick, 2008)'
_computing_structure_solution 'SHELXTL (Sheldrick, 2008)'
_diffrn_ambient_temperature 296(2)
_diffrn_measured_fraction_theta_full 0.983
_diffrn_measured_fraction_theta_max 0.983
_diffrn_measurement_device_type 'Bruker APEX CCD'
_diffrn_measurement_method '\f and \w'
_diffrn_radiation_monochromator graphite
_diffrn_radiation_source 'sealed tube'
_diffrn_radiation_type MoK\a
_diffrn_radiation_wavelength 0.71073
_diffrn_reflns_av_R_equivalents 0.0136
_diffrn_reflns_av_sigmaI/netI 0.0237
_diffrn_reflns_limit_h_max 9
_diffrn_reflns_limit_h_min -9
_diffrn_reflns_limit_k_max 12
_diffrn_reflns_limit_k_min -10
_diffrn_reflns_limit_l_max 15
_diffrn_reflns_limit_l_min -16
_diffrn_reflns_number 5458
_diffrn_reflns_theta_full 26.09
_diffrn_reflns_theta_max 26.09
_diffrn_reflns_theta_min 1.63
_exptl_absorpt_coefficient_mu 2.204
_exptl_absorpt_correction_T_max 0.380
_exptl_absorpt_correction_T_min 0.324
_exptl_absorpt_correction_type multi-scan
_exptl_absorpt_process_details '(SADABS; Sheldrick, 1996)'
_exptl_crystal_colour pink
_exptl_crystal_density_diffrn 2.273
_exptl_crystal_density_method 'not measured'
_exptl_crystal_description block
_exptl_crystal_F_000 661
_exptl_crystal_size_max 0.529
_exptl_crystal_size_mid 0.495
_exptl_crystal_size_min 0.439
_refine_diff_density_max 1.175
_refine_diff_density_min -0.545
_refine_ls_extinction_coef 0.0147(6)
_refine_ls_extinction_expression Fc^*^=kFc[1+0.001xFc^2^\l^3^/sin(2\q)]^-1/4^
_refine_ls_extinction_method 'SHELXTL (Sheldrick, 2008)'
_refine_ls_goodness_of_fit_ref 1.085
_refine_ls_hydrogen_treatment mixed
_refine_ls_matrix_type full
_refine_ls_number_parameters 297
_refine_ls_number_reflns 3855
_refine_ls_number_restraints 10
_refine_ls_restrained_S_all 1.083
_refine_ls_R_factor_all 0.0287
_refine_ls_R_factor_gt 0.0263
_refine_ls_shift/su_max 0.000
_refine_ls_shift/su_mean 0.000
_refine_ls_structure_factor_coef Fsqd
_refine_ls_weighting_details 'calc w=1/[\s^2^(Fo^2^)+(0.0428P)^2^+2.0824P] where P=(Fo^2^+2Fc^2^)/3'
_refine_ls_weighting_scheme calc
_refine_ls_wR_factor_gt 0.0802
_refine_ls_wR_factor_ref 0.0819
_reflns_number_gt 3562
_reflns_number_total 3855
_reflns_threshold_expression I>2\s(I)
_cod_data_source_file hy2428.cif
_cod_data_source_block I
_cod_original_formula_sum 'C12 H44 Cr1 Mo6 N3 O31'
_cod_database_code 2230360
_cod_database_fobs_code 2230360

loop_
_symmetry_equiv_pos_as_xyz
'x, y, z'
'-x, -y, -z'

loop_
_atom_site_type_symbol
_atom_site_label
_atom_site_fract_x
_atom_site_fract_y
_atom_site_fract_z
_atom_site_U_iso_or_equiv
_atom_site_adp_type
_atom_site_calc_flag
_atom_site_refinement_flags
_atom_site_occupancy
_atom_site_symmetry_multiplicity
_atom_site_disorder_assembly
_atom_site_disorder_group
O O1 0.0340(3) 0.2032(3) 0.0153(2) 0.0204(5) Uani d D 1 1 . .
O O13 0.7910(5) 0.7096(3) 0.3943(3) 0.0447(8) Uani d . 1 1 . .
O O2 -0.0919(3) -0.0753(3) -0.1564(2) 0.0205(5) Uani d D 1 1 . .
O O1W 0.8003(5) 0.3343(3) 0.9120(3) 0.0412(7) Uani d D 1 1 . .
O O3 0.2284(3) -0.0122(3) -0.0349(2) 0.0198(5) Uani d D 1 1 . .
O O2W 0.6478(4) 0.0583(4) -0.2236(3) 0.0446(8) Uani d D 1 1 . .
O O4 0.1684(3) 0.1183(3) -0.1629(2) 0.0248(6) Uani d . 1 1 . .
O O5 0.3302(3) 0.2637(3) 0.1333(2) 0.0243(5) Uani d . 1 1 . .
O O6 -0.0971(3) 0.2717(3) 0.2074(2) 0.0252(6) Uani d . 1 1 . .
O O7 0.3543(4) -0.1184(3) -0.2346(3) 0.0344(7) Uani d . 1 1 . .
O O8 0.2897(4) 0.3888(3) -0.0229(2) 0.0336(7) Uani d . 1 1 . .
O O9 0.5077(4) 0.1801(3) -0.0249(2) 0.0328(6) Uani d . 1 1 . .
O O10 0.1025(4) 0.4800(3) 0.1838(3) 0.0393(7) Uani d . 1 1 . .
O O11 0.0268(4) -0.1150(3) -0.3466(2) 0.0366(7) Uani d . 1 1 . .
O O12 0.2504(4) 0.3553(4) 0.3249(2) 0.0416(8) Uani d . 1 1 . .
N N1 0.6350(4) 0.4279(3) 0.2668(3) 0.0283(7) Uani d . 1 1 . .
H H1A 0.7251 0.3830 0.2453 0.034 Uiso calc R 1 1 . .
H H1B 0.5404 0.3637 0.2389 0.034 Uiso calc R 1 1 . .
C C1 0.6718(7) 0.4811(5) 0.3856(4) 0.0393(10) Uani d . 1 1 . .
H H1C 0.6971 0.4019 0.4105 0.047 Uiso calc R 1 1 . .
H H1D 0.5712 0.5222 0.4090 0.047 Uiso calc R 1 1 . .
C C2 0.8249(7) 0.5935(5) 0.4315(4) 0.0448(11) Uani d . 1 1 . .
H H2A 0.8490 0.6295 0.5090 0.054 Uiso calc R 1 1 . .
H H2B 0.9264 0.5506 0.4106 0.054 Uiso calc R 1 1 . .
C C3 0.7596(7) 0.6595(5) 0.2798(4) 0.0411(11) Uani d . 1 1 . .
H H3A 0.8614 0.6180 0.2583 0.049 Uiso calc R 1 1 . .
H H3B 0.7394 0.7402 0.2561 0.049 Uiso calc R 1 1 . .
C C4 0.6052(6) 0.5484(5) 0.2269(4) 0.0389(10) Uani d . 1 1 . .
H H4A 0.5012 0.5912 0.2435 0.047 Uiso calc R 1 1 . .
H H4B 0.5895 0.5130 0.1499 0.047 Uiso calc R 1 1 . .
C C5 -0.2731(15) 0.2565(11) -0.3890(8) 0.054(3) Uani d P 0.50 1 . .
H H5A -0.3428 0.2530 -0.3402 0.064 Uiso calc PR 0.50 1 . .
H H5B -0.1983 0.3460 -0.3567 0.064 Uiso calc PR 0.50 1 . .
C C6 -0.1584(11) 0.1245(9) -0.4092(8) 0.040(2) Uani d P 0.50 1 . .
H H6A -0.0830 0.1297 -0.4547 0.048 Uiso calc PR 0.50 1 . .
H H6B -0.0875 0.1239 -0.3421 0.048 Uiso calc PR 0.50 1 . .
C C7 -0.468(2) 0.1422(11) -0.5420(8) 0.080(5) Uani d P 0.50 1 . .
H H7A -0.5141 0.1491 -0.6114 0.095 Uiso calc PR 0.50 1 . .
H H7B -0.5667 0.1395 -0.5115 0.095 Uiso calc PR 0.50 1 . .
C C8 -0.4008(15) -0.0005(11) -0.5624(8) 0.048(2) Uani d P 0.50 1 . .
H H8A -0.3368 -0.0183 -0.6174 0.057 Uiso calc PR 0.50 1 . .
H H8B -0.4971 -0.0746 -0.5883 0.057 Uiso calc PR 0.50 1 . .
N N2 -0.2850(10) -0.0078(8) -0.4633(6) 0.0391(17) Uani d P 0.50 1 . .
H H2C -0.2270 -0.0865 -0.4799 0.047 Uiso calc PR 0.50 1 . .
H H2D -0.3490 -0.0146 -0.4185 0.047 Uiso calc PR 0.50 1 . .
O O14 -0.3839(10) 0.2508(8) -0.4885(6) 0.0518(19) Uani d P 0.50 1 . .
H H5 0.671(5) 0.141(2) -0.174(3) 0.059(18) Uiso d D 1 1 . .
H H4 0.563(5) 0.015(5) -0.215(4) 0.07(2) Uiso d D 1 1 . .
H H8 0.853(7) 0.376(5) 0.881(4) 0.054(17) Uiso d D 1 1 . .
H H7 0.759(8) 0.397(4) 0.957(4) 0.08(2) Uiso d D 1 1 . .
H H1 -0.035(5) 0.242(5) -0.021(4) 0.045(15) Uiso d D 1 1 . .
H H2 -0.173(4) -0.035(4) -0.183(3) 0.031(12) Uiso d D 1 1 . .
H H3 0.308(5) -0.055(5) -0.010(4) 0.039(14) Uiso d D 1 1 . .
Cr Cr1 0.0000 0.0000 0.0000 0.01611(17) Uani d S 1 2 . .
Mo Mo1 0.30066(4) 0.22031(3) -0.01793(2) 0.02057(11) Uani d . 1 1 . .
Mo Mo2 0.14776(4) -0.08727(3) -0.22125(2) 0.02130(11) Uani d . 1 1 . .
Mo Mo3 0.13429(4) 0.31724(3) 0.19717(3) 0.02276(11) Uani d . 1 1 . .

loop_
_atom_site_aniso_label
_atom_site_aniso_U_11
_atom_site_aniso_U_22
_atom_site_aniso_U_33
_atom_site_aniso_U_12
_atom_site_aniso_U_13
_atom_site_aniso_U_23
O1 0.0201(12) 0.0182(12) 0.0251(13) 0.0049(10) 0.0060(10) 0.0102(11)
O13 0.065(2) 0.0260(15) 0.0362(17) -0.0043(15) 0.0085(16) 0.0054(13)
O2 0.0194(12) 0.0202(12) 0.0214(13) 0.0032(10) 0.0029(10) 0.0079(10)
O1W 0.051(2) 0.0317(16) 0.049(2) 0.0146(15) 0.0166(16) 0.0209(16)
O3 0.0171(12) 0.0195(12) 0.0259(13) 0.0052(10) 0.0059(10) 0.0114(10)
O2W 0.0327(17) 0.043(2) 0.061(2) 0.0049(15) 0.0136(16) 0.0219(19)
O4 0.0311(14) 0.0210(13) 0.0245(13) 0.0018(11) 0.0070(11) 0.0107(11)
O5 0.0199(12) 0.0282(14) 0.0225(13) -0.0010(10) 0.0049(10) 0.0065(11)
O6 0.0253(13) 0.0177(12) 0.0335(14) 0.0020(10) 0.0123(11) 0.0071(11)
O7 0.0316(15) 0.0301(15) 0.0453(17) 0.0041(12) 0.0194(13) 0.0121(13)
O8 0.0441(17) 0.0230(14) 0.0371(16) 0.0033(12) 0.0132(14) 0.0127(12)
O9 0.0245(14) 0.0360(16) 0.0393(16) 0.0023(12) 0.0114(12) 0.0129(13)
O10 0.0471(19) 0.0217(14) 0.054(2) 0.0064(13) 0.0241(16) 0.0113(14)
O11 0.0443(18) 0.0374(17) 0.0263(15) 0.0009(14) 0.0069(13) 0.0104(13)
O12 0.0386(17) 0.052(2) 0.0251(15) -0.0105(15) 0.0043(13) 0.0051(14)
N1 0.0234(16) 0.0205(16) 0.0365(18) 0.0029(12) 0.0053(14) 0.0060(14)
C1 0.052(3) 0.034(2) 0.038(2) 0.003(2) 0.015(2) 0.017(2)
C2 0.059(3) 0.039(3) 0.029(2) -0.003(2) 0.001(2) 0.010(2)
C3 0.057(3) 0.030(2) 0.038(2) 0.000(2) 0.011(2) 0.0153(19)
C4 0.040(2) 0.035(2) 0.038(2) 0.0034(19) 0.0001(19) 0.014(2)
C5 0.058(7) 0.037(5) 0.040(5) -0.007(5) -0.005(5) -0.008(4)
C6 0.029(4) 0.025(4) 0.060(6) -0.010(3) -0.023(4) 0.029(4)
C7 0.123(11) 0.030(5) 0.030(5) 0.040(6) -0.042(6) -0.020(4)
C8 0.062(7) 0.040(5) 0.031(5) 0.007(5) 0.003(4) 0.005(4)
N2 0.045(4) 0.030(4) 0.042(4) 0.009(3) 0.011(3) 0.011(3)
O14 0.060(4) 0.048(4) 0.072(5) 0.026(4) 0.021(4) 0.048(4)
Cr1 0.0156(4) 0.0152(4) 0.0185(4) 0.0027(3) 0.0045(3) 0.0070(3)
Mo1 0.02050(17) 0.01772(17) 0.02474(18) 0.00128(12) 0.00787(12) 0.00772(13)
Mo2 0.02274(18) 0.02019(18) 0.02183(18) 0.00160(12) 0.00814(12) 0.00695(13)
Mo3 0.02303(18) 0.01904(18) 0.02415(18) -0.00106(12) 0.00799(13) 0.00396(13)

loop_
_atom_type_symbol
_atom_type_description
_atom_type_scat_dispersion_real
_atom_type_scat_dispersion_imag
_atom_type_scat_source
O O 0.0106 0.0060 'International Tables Vol C Tables 4.2.6.8 and 6.1.1.4'
Cr Cr 0.3209 0.6236 'International Tables Vol C Tables 4.2.6.8 and 6.1.1.4'
Mo Mo -1.6832 0.6857 'International Tables Vol C Tables 4.2.6.8 and 6.1.1.4'
N N 0.0061 0.0033 'International Tables Vol C Tables 4.2.6.8 and 6.1.1.4'
C C 0.0033 0.0016 'International Tables Vol C Tables 4.2.6.8 and 6.1.1.4'
H H 0.0000 0.0000 'International Tables Vol C Tables 4.2.6.8 and 6.1.1.4'

loop_
_geom_angle_atom_site_label_1
_geom_angle_atom_site_label_2
_geom_angle_atom_site_label_3
_geom_angle_site_symmetry_1
_geom_angle_site_symmetry_3
_geom_angle
_geom_angle_publ_flag
Cr1 O1 Mo1 . . 102.97(10) ?
Cr1 O1 Mo3 . . 102.58(11) ?
Mo1 O1 Mo3 . . 93.90(9) ?
Cr1 O1 H1 . . 123(4) ?
Mo1 O1 H1 . . 108(4) ?
Mo3 O1 H1 . . 121(4) ?
C2 O13 C3 . . 110.5(3) ?
Cr1 O2 Mo2 . . 103.98(11) ?
Cr1 O2 Mo3 . 2 103.28(11) ?
Mo2 O2 Mo3 . 2 94.50(9) ?
Cr1 O2 H2 . . 118(3) ?
Mo2 O2 H2 . . 115(3) ?
Mo3 O2 H2 2 . 118(3) ?
H8 O1W H7 . . 109(3) ?
Cr1 O3 Mo1 . . 102.31(10) ?
Cr1 O3 Mo2 . . 101.36(10) ?
Mo1 O3 Mo2 . . 91.99(9) ?
Cr1 O3 H3 . . 123(3) ?
Mo1 O3 H3 . . 117(3) ?
Mo2 O3 H3 . . 115(3) ?
H5 O2W H4 . . 108(2) ?
Mo2 O4 Mo1 . . 120.21(13) ?
Mo1 O5 Mo3 . . 119.65(13) ?
Mo3 O6 Mo2 . 2 117.85(13) ?
C4 N1 C1 . . 110.9(3) ?
C4 N1 H1A . . 109.4 ?
C1 N1 H1A . . 109.4 ?
C4 N1 H1B . . 109.4 ?
C1 N1 H1B . . 109.4 ?
H1A N1 H1B . . 108.0 ?
N1 C1 C2 . . 109.0(4) ?
N1 C1 H1C . . 109.9 ?
C2 C1 H1C . . 109.9 ?
N1 C1 H1D . . 109.9 ?
C2 C1 H1D . . 109.9 ?
H1C C1 H1D . . 108.3 ?
O13 C2 C1 . . 110.6(4) ?
O13 C2 H2A . . 109.5 ?
C1 C2 H2A . . 109.5 ?
O13 C2 H2B . . 109.5 ?
C1 C2 H2B . . 109.5 ?
H2A C2 H2B . . 108.1 ?
O13 C3 C4 . . 111.3(4) ?
O13 C3 H3A . . 109.4 ?
C4 C3 H3A . . 109.4 ?
O13 C3 H3B . . 109.4 ?
C4 C3 H3B . . 109.4 ?
H3A C3 H3B . . 108.0 ?
N1 C4 C3 . . 108.9(4) ?
N1 C4 H4A . . 109.9 ?
C3 C4 H4A . . 109.9 ?
N1 C4 H4B . . 109.9 ?
C3 C4 H4B . . 109.9 ?
H4A C4 H4B . . 108.3 ?
O14 C5 C6 . . 109.7(8) ?
O14 C5 H5A . . 109.7 ?
C6 C5 H5A . . 109.7 ?
O14 C5 H5B . . 109.7 ?
C6 C5 H5B . . 109.7 ?
H5A C5 H5B . . 108.2 ?
N2 C6 C5 . . 105.6(7) ?
N2 C6 H6A . . 110.6 ?
C5 C6 H6A . . 110.6 ?
N2 C6 H6B . . 110.6 ?
C5 C6 H6B . . 110.6 ?
H6A C6 H6B . . 108.7 ?
O14 C7 C8 . . 123.5(11) ?
O14 C7 H7A . . 106.5 ?
C8 C7 H7A . . 106.5 ?
O14 C7 H7B . . 106.5 ?
C8 C7 H7B . . 106.5 ?
H7A C7 H7B . . 106.5 ?
C7 C8 N2 . . 111.0(7) ?
C7 C8 H8A . . 109.4 ?
N2 C8 H8A . . 109.4 ?
C7 C8 H8B . . 109.4 ?
N2 C8 H8B . . 109.4 ?
H8A C8 H8B . . 108.0 ?
C8 N2 C6 . . 109.9(7) ?
C8 N2 H2C . . 109.7 ?
C6 N2 H2C . . 109.7 ?
C8 N2 H2D . . 109.7 ?
C6 N2 H2D . . 109.7 ?
H2C N2 H2D . . 108.2 ?
C7 O14 C5 . . 117.2(8) ?
O2 Cr1 O2 . 2 180.00(8) ?
O2 Cr1 O1 . . 96.14(11) ?
O2 Cr1 O1 2 . 83.86(11) ?
O2 Cr1 O1 . 2 83.86(11) ?
O2 Cr1 O1 2 2 96.14(11) ?
O1 Cr1 O1 . 2 180.0(2) ?
O2 Cr1 O3 . 2 95.74(11) ?
O2 Cr1 O3 2 2 84.26(11) ?
O1 Cr1 O3 . 2 95.80(10) ?
O1 Cr1 O3 2 2 84.20(10) ?
O2 Cr1 O3 . . 84.26(11) ?
O2 Cr1 O3 2 . 95.74(11) ?
O1 Cr1 O3 . . 84.20(10) ?
O1 Cr1 O3 2 . 95.80(10) ?
O3 Cr1 O3 2 . 180.00(14) ?
O8 Mo1 O9 . . 105.30(14) ?
O8 Mo1 O5 . . 100.53(13) ?
O9 Mo1 O5 . . 97.80(13) ?
O8 Mo1 O4 . . 96.53(13) ?
O9 Mo1 O4 . . 102.55(13) ?
O5 Mo1 O4 . . 148.89(11) ?
O8 Mo1 O1 . . 95.70(12) ?
O9 Mo1 O1 . . 157.96(12) ?
O5 Mo1 O1 . . 71.37(10) ?
O4 Mo1 O1 . . 81.24(10) ?
O8 Mo1 O3 . . 162.78(12) ?
O9 Mo1 O3 . . 89.88(12) ?
O5 Mo1 O3 . . 85.08(10) ?
O4 Mo1 O3 . . 71.79(10) ?
O1 Mo1 O3 . . 70.48(9) ?
O11 Mo2 O7 . . 105.69(15) ?
O11 Mo2 O4 . . 99.59(13) ?
O7 Mo2 O4 . . 100.91(13) ?
O11 Mo2 O6 . 2 101.27(13) ?
O7 Mo2 O6 . 2 94.73(12) ?
O4 Mo2 O6 . 2 149.40(11) ?
O11 Mo2 O2 . . 91.86(13) ?
O7 Mo2 O2 . . 159.77(12) ?
O4 Mo2 O2 . . 85.64(10) ?
O6 Mo2 O2 2 . 71.57(10) ?
O11 Mo2 O3 . . 160.09(12) ?
O7 Mo2 O3 . . 93.59(12) ?
O4 Mo2 O3 . . 71.32(10) ?
O6 Mo2 O3 2 . 81.66(10) ?
O2 Mo2 O3 . . 70.19(9) ?
O12 Mo3 O10 . . 105.71(17) ?
O12 Mo3 O6 . . 101.54(14) ?
O10 Mo3 O6 . . 97.65(13) ?
O12 Mo3 O5 . . 95.12(13) ?
O10 Mo3 O5 . . 101.30(13) ?
O6 Mo3 O5 . . 150.28(11) ?
O12 Mo3 O2 . 2 95.74(14) ?
O10 Mo3 O2 . 2 157.68(13) ?
O6 Mo3 O2 . 2 71.59(10) ?
O5 Mo3 O2 . 2 82.47(10) ?
O12 Mo3 O1 . . 160.85(13) ?
O10 Mo3 O1 . . 90.09(13) ?
O6 Mo3 O1 . . 86.65(10) ?
O5 Mo3 O1 . . 70.75(10) ?
O2 Mo3 O1 2 . 70.22(9) ?

loop_
_geom_bond_atom_site_label_1
_geom_bond_atom_site_label_2
_geom_bond_site_symmetry_2
_geom_bond_distance
_geom_bond_publ_flag
O1 Cr1 . 1.971(2) ?
O1 Mo1 . 2.282(2) ?
O1 Mo3 . 2.298(3) ?
O1 H1 . 0.840(10) ?
O13 C2 . 1.425(6) ?
O13 C3 . 1.435(5) ?
O2 Cr1 . 1.969(2) ?
O2 Mo2 . 2.264(3) ?
O2 Mo3 2 2.280(3) ?
O2 H2 . 0.850(10) ?
O1W H8 . 0.850(10) ?
O1W H7 . 0.840(10) ?
O3 Cr1 . 1.973(2) ?
O3 Mo1 . 2.300(2) ?
O3 Mo2 . 2.334(3) ?
O3 H3 . 0.840(10) ?
O2W H5 . 0.850(10) ?
O2W H4 . 0.850(10) ?
O4 Mo2 . 1.912(3) ?
O4 Mo1 . 1.932(3) ?
O5 Mo1 . 1.927(3) ?
O5 Mo3 . 1.944(3) ?
O6 Mo3 . 1.936(3) ?
O6 Mo2 2 1.959(3) ?
O7 Mo2 . 1.712(3) ?
O8 Mo1 . 1.707(3) ?
O9 Mo1 . 1.713(3) ?
O10 Mo3 . 1.710(3) ?
O11 Mo2 . 1.700(3) ?
O12 Mo3 . 1.697(3) ?
N1 C4 . 1.486(5) ?
N1 C1 . 1.486(5) ?
N1 H1A . 0.9000 ?
N1 H1B . 0.9000 ?
C1 C2 . 1.506(7) ?
C1 H1C . 0.9700 ?
C1 H1D . 0.9700 ?
C2 H2A . 0.9700 ?
C2 H2B . 0.9700 ?
C3 C4 . 1.506(6) ?
C3 H3A . 0.9700 ?
C3 H3B . 0.9700 ?
C4 H4A . 0.9700 ?
C4 H4B . 0.9700 ?
C5 O14 . 1.432(12) ?
C5 C6 . 1.589(14) ?
C5 H5A . 0.9700 ?
C5 H5B . 0.9700 ?
C6 N2 . 1.502(10) ?
C6 H6A . 0.9700 ?
C6 H6B . 0.9700 ?
C7 O14 . 1.171(13) ?
C7 C8 . 1.481(13) ?
C7 H7A . 0.9700 ?
C7 H7B . 0.9700 ?
C8 N2 . 1.489(12) ?
C8 H8A . 0.9700 ?
C8 H8B . 0.9700 ?
N2 H2C . 0.9000 ?
N2 H2D . 0.9000 ?
Cr1 O2 2 1.969(2) ?
Cr1 O1 2 1.971(2) ?
Cr1 O3 2 1.973(2) ?
Mo2 O6 2 1.959(3) ?
Mo3 O2 2 2.280(3) ?

loop_
_geom_hbond_atom_site_label_D
_geom_hbond_atom_site_label_H
_geom_hbond_atom_site_label_A
_geom_hbond_site_symmetry_A
_geom_hbond_distance_DH
_geom_hbond_distance_HA
_geom_hbond_distance_DA
_geom_hbond_angle_DHA
N1 H1A O6 1_655 0.90 1.86 2.755(4) 172
N1 H1B O5 . 0.90 1.94 2.783(4) 155
N2 H2C O13 1_444 0.90 2.19 2.976(8) 145
N2 H2D O2W 1_455 0.90 2.53 3.294(9) 144
O1 H1 O1W 1_454 0.840(10) 1.870(10) 2.709(4) 173(5)
O2 H2 O2W 1_455 0.850(10) 1.800(10) 2.640(4) 172(4)
O3 H3 O9 2_655 0.840(10) 2.020(10) 2.853(4) 171(5)
O1W H7 O8 2_666 0.840(10) 2.08(3) 2.837(4) 148(5)
O1W H8 O10 2_666 0.850(10) 2.01(2) 2.807(5) 157(5)
O2W H4 O7 . 0.850(10) 2.03(2) 2.851(4) 165(5)
O2W H5 O1W 1_554 0.850(10) 2.00(2) 2.801(5) 157(4)
